data_4336382
loop_
_publ_author_name
'Daniel L. Reger'
'Andrea E. Pascui'
'Perry J. Pellechia'
'Mark D. Smith'

_publ_contact_author_address
;
Department of Chemistry and Biochemistry
University of South Carolina
Columbia, South Carolina 29208
USA
;
_publ_contact_author_email reger@mailbox.sc.edu
_publ_contact_author_fax '1 803 777 9521'
_publ_contact_author_name 'Professor Daniel L. Reger'
_publ_contact_author_phone '1 803 777 2587'
_publ_section_title
;
 Zinc(II) and Cadmium(II) Monohydroxide Bridged, Dinuclear Metallacycles:
 A Unique Case of Concerted Double Berry Pseudorotation
;
_journal_name_full 'Inorganic Chemistry'
_journal_page_first 11638
_journal_page_last 11649
_journal_paper_doi 10.1021/ic402073d
_journal_volume 52
_journal_year 2013
_chemical_formula_moiety 'C40 H37 N16 O Zn2, 1.5(C2 H3 N), 3(Cl O4)'
_chemical_formula_sum 'C43 H41.5 Cl3 N17.5 O13 Zn2'
_chemical_formula_weight 1248.53
_chemical_name_systematic
; 
 ? 
;
_space_group_IT_number 11
_symmetry_cell_setting monoclinic
_symmetry_space_group_name_Hall '-P 2yb'
_symmetry_space_group_name_H-M 'P 1 21/m 1'
_atom_sites_solution_hydrogens geom
_atom_sites_solution_primary direct
_atom_sites_solution_secondary difmap
_audit_creation_method SHELXL-97
_cell_angle_alpha 90.00
_cell_angle_beta 101.797(2)
_cell_angle_gamma 90.00
_cell_formula_units_Z 4
_cell_length_a 10.3497(9)
_cell_length_b 42.817(4)
_cell_length_c 11.9166(9)
_cell_measurement_reflns_used 2659
_cell_measurement_temperature 150(2)
_cell_measurement_theta_max 24.818
_cell_measurement_theta_min 2.224
_cell_volume 5169.2(8)
_computing_cell_refinement 'SAINT-Plus Version 6.45 (Bruker, 2001)'
_computing_data_collection 'SMART Version 5.625 (Bruker, 2001)'
_computing_data_reduction 'SAINT-Plus Version 6.45 (Bruker, 2001)'
_computing_molecular_graphics various
_computing_publication_material 'SHELXTL Version 6.14 (Bruker, 2000)'
_computing_structure_refinement 'SHELXL-97 (Sheldrick, 1997)'
_computing_structure_solution 'SHELXS-97 (Sheldrick, 1990)'
_diffrn_ambient_temperature 150(2)
_diffrn_measured_fraction_theta_full 0.999
_diffrn_measured_fraction_theta_max 0.999
_diffrn_measurement_device_type 'Bruker SMART APEX CCD diffractometer'
_diffrn_measurement_method 'omega scans'
_diffrn_radiation_monochromator graphite
_diffrn_radiation_source 'fine-focus sealed tube'
_diffrn_radiation_type MoK\a
_diffrn_radiation_wavelength 0.71073
_diffrn_reflns_av_R_equivalents 0.1046
_diffrn_reflns_av_sigmaI/netI 0.1374
_diffrn_reflns_limit_h_max 11
_diffrn_reflns_limit_h_min -11
_diffrn_reflns_limit_k_max 48
_diffrn_reflns_limit_k_min -36
_diffrn_reflns_limit_l_max 13
_diffrn_reflns_limit_l_min -13
_diffrn_reflns_number 27354
_diffrn_reflns_theta_full 23.82
_diffrn_reflns_theta_max 23.82
_diffrn_reflns_theta_min 1.75
_exptl_absorpt_coefficient_mu 1.164
_exptl_absorpt_correction_type none
_exptl_crystal_colour colorless
_exptl_crystal_density_diffrn 1.604
_exptl_crystal_description bar
_exptl_crystal_F_000 2548
_exptl_crystal_size_max 0.28
_exptl_crystal_size_mid 0.12
_exptl_crystal_size_min 0.10
_refine_diff_density_max 0.999
_refine_diff_density_min -0.523
_refine_diff_density_rms 0.098
_refine_ls_extinction_method none
_refine_ls_goodness_of_fit_ref 0.949
_refine_ls_hydrogen_treatment constr
_refine_ls_matrix_type full
_refine_ls_number_parameters 724
_refine_ls_number_reflns 8069
_refine_ls_number_restraints 107
_refine_ls_restrained_S_all 0.952
_refine_ls_R_factor_all 0.1237
_refine_ls_R_factor_gt 0.0679
_refine_ls_shift/su_max 0.001
_refine_ls_shift/su_mean 0.000
_refine_ls_structure_factor_coef Fsqd
_refine_ls_weighting_details 'calc w=1/[\s^2^(Fo^2^)+(0.0684P)^2^+0.0000P] where P=(Fo^2^+2Fc^2^)/3'
_refine_ls_weighting_scheme calc
_refine_ls_wR_factor_gt 0.1516
_refine_ls_wR_factor_ref 0.1706
_reflns_number_gt 4410
_reflns_number_total 8069
_reflns_threshold_expression >2sigma(I)
_cod_data_source_file ic402073d_si_002_3.cif
_cod_data_source_block 1_1.5CH3CN
_cod_original_cell_volume 5169.2(7)
_cod_original_sg_symbol_H-M 'P 21/m'
_cod_original_formula_sum 'C43 H41.50 Cl3 N17.50 O13 Zn2'
_cod_database_code 4336382

loop_
_symmetry_equiv_pos_as_xyz
'x, y, z'
'-x, y+1/2, -z'
'-x, -y, -z'
'x, -y-1/2, z'

loop_
_atom_site_label
_atom_site_type_symbol
_atom_site_fract_x
_atom_site_fract_y
_atom_site_fract_z
_atom_site_U_iso_or_equiv
_atom_site_adp_type
_atom_site_occupancy
_atom_site_symmetry_multiplicity
_atom_site_calc_flag
_atom_site_refinement_flags
_atom_site_disorder_assembly
_atom_site_disorder_group
Zn1 Zn 0.38709(9) 0.52940(2) 0.40603(7) 0.0325(3) Uani 1 1 d D . .
O1 O 0.5232(11) 0.5026(4) 0.4921(15) 0.031(4) Uani 0.50 1 d PDU . .
C11 C 0.2179(9) 0.5322(2) 0.0542(7) 0.045(2) Uani 1 1 d . . .
H11 H 0.1613 0.5233 -0.0107 0.054 Uiso 1 1 calc R . .
C12 C 0.2630(10) 0.5622(2) 0.0641(7) 0.053(3) Uani 1 1 d . . .
H12 H 0.2467 0.5782 0.0077 0.064 Uiso 1 1 calc R . .
C13 C 0.3376(9) 0.5643(2) 0.1743(7) 0.046(2) Uani 1 1 d . . .
H13 H 0.3810 0.5828 0.2060 0.055 Uiso 1 1 calc R . .
C21 C 0.0702(9) 0.4646(2) 0.2724(8) 0.050(2) Uani 1 1 d . . .
H21 H 0.0231 0.4526 0.2105 0.060 Uiso 1 1 calc R . .
C22 C 0.0436(10) 0.4670(2) 0.3780(9) 0.058(3) Uani 1 1 d . . .
H22 H -0.0273 0.4573 0.4040 0.069 Uiso 1 1 calc R . .
C23 C 0.1377(9) 0.4862(2) 0.4414(8) 0.047(2) Uani 1 1 d . . .
H23 H 0.1430 0.4917 0.5194 0.057 Uiso 1 1 calc R . .
C31 C 0.7791(9) 0.38630(19) 0.5155(7) 0.040(2) Uani 1 1 d . . .
H31 H 0.7696 0.3656 0.4860 0.048 Uiso 1 1 calc R . .
C32 C 0.8892(9) 0.3986(2) 0.5852(7) 0.048(2) Uani 1 1 d . . .
H32 H 0.9702 0.3883 0.6149 0.057 Uiso 1 1 calc R . .
C33 C 0.8571(8) 0.4291(2) 0.6030(7) 0.038(2) Uani 1 1 d . . .
H33 H 0.9151 0.4437 0.6476 0.046 Uiso 1 1 calc R . .
C41 C 0.3651(8) 0.38960(19) 0.5206(7) 0.036(2) Uani 1 1 d . . .
H41 H 0.3452 0.3701 0.4831 0.043 Uiso 1 1 calc R . .
C42 C 0.3036(8) 0.4022(2) 0.5992(6) 0.041(2) Uani 1 1 d . . .
H42 H 0.2323 0.3934 0.6275 0.049 Uiso 1 1 calc R . .
C43 C 0.3641(8) 0.4302(2) 0.6302(7) 0.040(2) Uani 1 1 d . . .
H43 H 0.3408 0.4442 0.6848 0.048 Uiso 1 1 calc R . .
C111 C 0.2554(8) 0.48475(18) 0.1837(6) 0.035(2) Uani 1 1 d . . .
H111 H 0.2068 0.4737 0.1138 0.042 Uiso 1 1 calc R . .
C112 C 0.3871(8) 0.46954(19) 0.2196(6) 0.034(2) Uani 1 1 d . . .
C113 C 0.4914(10) 0.4787(2) 0.1693(7) 0.050(3) Uani 1 1 d . . .
H113 H 0.4794 0.4948 0.1132 0.060 Uiso 1 1 calc R . .
C114 C 0.6134(10) 0.4640(2) 0.2018(8) 0.060(3) Uani 1 1 d . . .
H114 H 0.6833 0.4695 0.1650 0.072 Uiso 1 1 calc R . .
C115 C 0.6345(9) 0.4416(2) 0.2864(7) 0.051(3) Uani 1 1 d . . .
H115 H 0.7189 0.4322 0.3098 0.061 Uiso 1 1 calc R . .
C116 C 0.5307(8) 0.43280(18) 0.3372(6) 0.032(2) Uani 1 1 d . . .
C117 C 0.4084(8) 0.44644(18) 0.3023(6) 0.035(2) Uani 1 1 d . . .
H117 H 0.3372 0.4398 0.3358 0.041 Uiso 1 1 calc R . .
C118 C 0.5553(8) 0.40779(17) 0.4299(6) 0.0311(19) Uani 1 1 d . . .
H118 H 0.5435 0.3870 0.3905 0.037 Uiso 1 1 calc R . .
N11 N 0.3417(7) 0.53745(15) 0.2305(5) 0.0360(17) Uani 1 1 d . . .
N12 N 0.2686(7) 0.51753(16) 0.1541(5) 0.0380(17) Uani 1 1 d . . .
N21 N 0.2210(6) 0.49596(14) 0.3759(5) 0.0327(16) Uani 1 1 d . . .
N22 N 0.1763(7) 0.48262(15) 0.2714(5) 0.0375(17) Uani 1 1 d . . .
N31 N 0.7351(6) 0.43542(15) 0.5498(5) 0.0344(17) Uani 1 1 d . . .
N32 N 0.6874(6) 0.40887(15) 0.4966(5) 0.0326(16) Uani 1 1 d . . .
N41 N 0.4601(6) 0.43523(15) 0.5732(5) 0.0335(16) Uani 1 1 d . . .
N42 N 0.4590(6) 0.40953(14) 0.5053(5) 0.0305(16) Uani 1 1 d . . .
Zn2 Zn 0.72702(9) 0.20419(2) 0.93114(8) 0.0338(3) Uani 1 1 d . . .
O2 O 0.7268(8) 0.2500 0.9126(7) 0.046(2) Uani 1 2 d S . .
C51 C 1.0436(9) 0.13950(19) 0.9815(7) 0.042(2) Uani 1 1 d . . .
H51 H 1.1237 0.1318 1.0265 0.051 Uiso 1 1 calc R . .
C52 C 0.9679(10) 0.1255(2) 0.8899(8) 0.050(3) Uani 1 1 d . . .
H52 H 0.9831 0.1058 0.8586 0.060 Uiso 1 1 calc R . .
C53 C 0.8649(9) 0.1453(2) 0.8507(7) 0.045(2) Uani 1 1 d . . .
H53 H 0.7967 0.1412 0.7859 0.054 Uiso 1 1 calc R . .
C61 C 0.9583(9) 0.19562(19) 1.2686(6) 0.042(2) Uani 1 1 d . . .
H61 H 1.0402 0.1909 1.3180 0.050 Uiso 1 1 calc R . .
C62 C 0.8437(9) 0.2041(2) 1.3018(7) 0.050(3) Uani 1 1 d . . .
H62 H 0.8314 0.2066 1.3781 0.060 Uiso 1 1 calc R . .
C63 C 0.7499(9) 0.2082(2) 1.2022(7) 0.047(2) Uani 1 1 d . . .
H63 H 0.6604 0.2139 1.1986 0.056 Uiso 1 1 calc R . .
C71 C 0.4095(8) 0.13958(19) 0.8817(6) 0.035(2) Uani 1 1 d . . .
H71 H 0.3288 0.1321 0.8369 0.042 Uiso 1 1 calc R . .
C72 C 0.4843(9) 0.1249(2) 0.9737(7) 0.044(2) Uani 1 1 d . . .
H72 H 0.4671 0.1055 1.0063 0.053 Uiso 1 1 calc R . .
C73 C 0.5902(9) 0.1444(2) 1.0091(7) 0.041(2) Uani 1 1 d . . .
H73 H 0.6599 0.1402 1.0727 0.050 Uiso 1 1 calc R . .
C81 C 0.4867(10) 0.19116(18) 0.5900(7) 0.042(2) Uani 1 1 d . . .
H81 H 0.4030 0.1865 0.5434 0.051 Uiso 1 1 calc R . .
C82 C 0.6032(10) 0.1963(2) 0.5546(8) 0.058(3) Uani 1 1 d . . .
H82 H 0.6169 0.1957 0.4782 0.070 Uiso 1 1 calc R . .
C83 C 0.6966(9) 0.2027(2) 0.6531(7) 0.044(2) Uani 1 1 d . . .
H83 H 0.7864 0.2076 0.6541 0.053 Uiso 1 1 calc R . .
C121 C 1.0244(8) 0.19183(19) 1.0788(7) 0.040(2) Uani 1 1 d . . .
H121 H 1.1120 0.1858 1.1264 0.047 Uiso 1 1 calc R . .
C122 C 1.0428(8) 0.22202(19) 1.0176(7) 0.035(2) Uani 1 1 d . . .
C123 C 1.0664(8) 0.22203(19) 0.9091(7) 0.038(2) Uani 1 1 d . . .
H123 H 1.0730 0.2028 0.8709 0.046 Uiso 1 1 calc R . .
C124 C 1.0807(11) 0.2500 0.8543(10) 0.042(3) Uani 1 2 d S . .
H124 H 1.1002 0.2500 0.7798 0.051 Uiso 1 2 calc SR . .
C125 C 1.0306(11) 0.2500 1.0723(10) 0.035(3) Uani 1 2 d S . .
H125 H 1.0137 0.2500 1.1478 0.042 Uiso 1 2 calc SR . .
C126 C 0.4261(8) 0.19102(18) 0.7848(6) 0.033(2) Uani 1 1 d . . .
H126 H 0.3367 0.1854 0.7397 0.039 Uiso 1 1 calc R . .
C127 C 0.4150(7) 0.22177(19) 0.8455(6) 0.0304(19) Uani 1 1 d . . .
C128 C 0.3969(7) 0.2219(2) 0.9582(6) 0.035(2) Uani 1 1 d . . .
H128 H 0.3894 0.2028 0.9968 0.041 Uiso 1 1 calc R . .
C129 C 0.3898(11) 0.2500 1.0135(10) 0.042(3) Uani 1 2 d S . .
H129 H 0.3799 0.2500 1.0910 0.050 Uiso 1 2 calc SR . .
C130 C 0.4204(10) 0.2500 0.7876(9) 0.032(3) Uani 1 2 d S . .
H130 H 0.4278 0.2500 0.7094 0.038 Uiso 1 2 calc SR . .
N51 N 0.8717(7) 0.17099(15) 0.9144(6) 0.0363(17) Uani 1 1 d . . .
N52 N 0.9822(7) 0.16701(14) 0.9970(5) 0.0342(16) Uani 1 1 d . . .
N61 N 0.8054(7) 0.20293(16) 1.1109(5) 0.0378(17) Uani 1 1 d . . .
N62 N 0.9334(7) 0.19524(15) 1.1543(5) 0.0365(17) Uani 1 1 d . . .
N71 N 0.5843(7) 0.16978(15) 0.9443(5) 0.0345(17) Uani 1 1 d . . .
N72 N 0.4695(7) 0.16639(15) 0.8656(5) 0.0336(16) Uani 1 1 d . . .
N81 N 0.6435(7) 0.20097(14) 0.7474(5) 0.0359(17) Uani 1 1 d . . .
N82 N 0.5163(7) 0.19404(14) 0.7046(5) 0.0313(16) Uani 1 1 d . . .
Cl1 Cl 0.3754(2) 0.15981(5) 0.24756(17) 0.0385(5) Uani 1 1 d D . .
O11 O 0.5141(6) 0.16116(15) 0.2895(5) 0.0681(19) Uani 1 1 d D . .
O12 O 0.3084(6) 0.17202(14) 0.3314(5) 0.0580(18) Uani 1 1 d D . .
O13 O 0.3377(7) 0.17651(19) 0.1466(5) 0.091(3) Uani 1 1 d D . .
O14 O 0.3396(7) 0.12780(14) 0.2261(5) 0.069(2) Uani 1 1 d D . .
Cl2A Cl 0.0823(16) 0.1793(4) 0.5989(14) 0.0356(7) Uani 0.467(18) 1 d PD A 3
O21A O 0.1330(18) 0.1569(4) 0.6852(15) 0.065(4) Uiso 0.467(18) 1 d PD A 3
O22A O 0.057(2) 0.2096(4) 0.6376(14) 0.098(7) Uiso 0.467(18) 1 d PD A 3
O23A O 0.1710(14) 0.1836(5) 0.5243(12) 0.069(6) Uiso 0.467(18) 1 d PD A 3
O24A O -0.0400(13) 0.1675(4) 0.5339(12) 0.056(5) Uiso 0.467(18) 1 d PD A 3
Cl2B Cl 0.0864(14) 0.1808(3) 0.5978(12) 0.0356(7) Uani 0.533(18) 1 d PD A 4
O21B O 0.1500(13) 0.1662(4) 0.5148(10) 0.065(4) Uiso 0.533(18) 1 d PD A 4
O22B O 0.1249(14) 0.1646(4) 0.7057(11) 0.049(4) Uiso 0.533(18) 1 d PD A 4
O23B O -0.0518(11) 0.1809(4) 0.5670(11) 0.059(4) Uiso 0.533(18) 1 d PD A 4
O24B O 0.1426(17) 0.2109(3) 0.6197(12) 0.087(6) Uiso 0.533(18) 1 d PD A 4
Cl3A Cl 0.1692(15) 0.4577(4) 0.8513(12) 0.0554(15) Uani 0.481(10) 1 d PD B 1
O31A O 0.1354(15) 0.4734(3) 0.7454(11) 0.081(3) Uiso 0.481(10) 1 d PD B 1
O32A O 0.0742(14) 0.4648(4) 0.9217(12) 0.075(5) Uiso 0.481(10) 1 d PD B 1
O33A O 0.2932(15) 0.4655(4) 0.9206(15) 0.071(7) Uiso 0.481(10) 1 d PD B 1
O34A O 0.1727(16) 0.4250(3) 0.8289(14) 0.071(5) Uiso 0.481(10) 1 d PD B 1
Cl3B Cl 0.1628(14) 0.4546(3) 0.8706(11) 0.0554(15) Uani 0.519(10) 1 d PD B 2
O31B O 0.1330(16) 0.4332(4) 0.7789(12) 0.081(3) Uiso 0.519(10) 1 d PD B 2
O32B O 0.0700(17) 0.4802(4) 0.8564(15) 0.123(7) Uiso 0.519(10) 1 d PD B 2
O33B O 0.2891(15) 0.4686(4) 0.8828(16) 0.087(7) Uiso 0.519(10) 1 d PD B 2
O34B O 0.1322(18) 0.4404(4) 0.9730(12) 0.122(7) Uiso 0.519(10) 1 d PD B 2
N91 N 0.8500(9) 0.1059(2) 0.1837(8) 0.079(3) Uani 1 1 d . . .
C91 C 0.9417(10) 0.1109(2) 0.2488(8) 0.046(2) Uani 1 1 d . . .
C92 C 1.0603(10) 0.1170(2) 0.3320(9) 0.075(3) Uani 1 1 d . . .
H92A H 1.0820 0.0987 0.3819 0.112 Uiso 1 1 calc R . .
H92B H 1.0470 0.1351 0.3784 0.112 Uiso 1 1 calc R . .
H92C H 1.1329 0.1212 0.2927 0.112 Uiso 1 1 calc R . .
N92 N 0.5140(18) 0.2500 0.3206(11) 0.087(5) Uani 1 2 d S . .
C93 C 0.4177(19) 0.2500 0.3466(13) 0.063(5) Uani 1 2 d S . .
C94 C 0.2936(16) 0.2500 0.3792(13) 0.076(5) Uani 1 2 d S . .
H94A H 0.2659 0.2284 0.3883 0.113 Uiso 0.50 1 calc PR . .
H94B H 0.2282 0.2604 0.3198 0.113 Uiso 0.50 1 calc PR . .
H94C H 0.3008 0.2612 0.4519 0.113 Uiso 0.50 1 calc PR . .

loop_
_atom_site_aniso_label
_atom_site_aniso_U_11
_atom_site_aniso_U_22
_atom_site_aniso_U_33
_atom_site_aniso_U_23
_atom_site_aniso_U_13
_atom_site_aniso_U_12
Zn1 0.0317(6) 0.0313(5) 0.0354(5) 0.0002(4) 0.0089(4) 0.0017(5)
O1 0.035(8) 0.027(6) 0.035(6) 0.007(4) 0.017(6) -0.003(7)
C11 0.044(6) 0.047(6) 0.040(5) 0.010(5) -0.002(4) -0.001(5)
C12 0.067(7) 0.045(6) 0.046(6) 0.014(5) 0.008(5) 0.008(5)
C13 0.055(7) 0.034(5) 0.051(6) 0.005(5) 0.020(5) 0.001(5)
C21 0.037(6) 0.037(6) 0.078(7) 0.002(5) 0.012(5) -0.008(5)
C22 0.047(7) 0.045(6) 0.091(8) 0.000(6) 0.038(6) -0.009(5)
C23 0.054(7) 0.038(6) 0.060(6) 0.004(5) 0.036(5) 0.001(5)
C31 0.041(6) 0.026(5) 0.057(6) 0.002(4) 0.020(5) 0.010(4)
C32 0.032(6) 0.056(7) 0.056(6) 0.006(5) 0.009(5) 0.007(5)
C33 0.026(5) 0.041(6) 0.046(5) 0.000(4) 0.004(4) -0.002(4)
C41 0.033(6) 0.031(5) 0.041(5) 0.004(4) 0.000(4) 0.000(4)
C42 0.027(5) 0.058(6) 0.038(5) 0.013(5) 0.011(4) -0.013(4)
C43 0.037(6) 0.041(6) 0.041(5) -0.003(4) 0.006(4) 0.003(4)
C111 0.047(6) 0.031(5) 0.026(4) 0.002(4) 0.008(4) -0.007(4)
C112 0.038(5) 0.039(5) 0.026(4) 0.000(4) 0.011(4) 0.003(4)
C113 0.060(7) 0.058(6) 0.037(5) 0.003(5) 0.022(5) 0.010(5)
C114 0.055(7) 0.074(7) 0.063(6) 0.020(6) 0.042(5) 0.025(6)
C115 0.047(7) 0.054(6) 0.056(6) 0.008(5) 0.020(5) 0.013(5)
C116 0.038(6) 0.029(5) 0.034(4) -0.007(4) 0.020(4) 0.001(4)
C117 0.034(6) 0.032(5) 0.037(5) -0.003(4) 0.004(4) 0.000(4)
C118 0.031(5) 0.022(4) 0.040(5) -0.008(4) 0.006(4) -0.003(4)
N11 0.043(5) 0.027(4) 0.036(4) 0.004(3) 0.005(3) -0.003(3)
N12 0.033(4) 0.048(5) 0.031(4) 0.005(4) 0.004(3) -0.002(4)
N21 0.033(4) 0.028(4) 0.040(4) -0.002(3) 0.011(3) 0.003(3)
N22 0.031(4) 0.038(4) 0.042(4) 0.009(3) 0.003(3) -0.003(3)
N31 0.026(4) 0.039(4) 0.038(4) 0.003(3) 0.007(3) 0.000(3)
N32 0.031(4) 0.025(4) 0.042(4) -0.003(3) 0.006(3) 0.000(3)
N41 0.032(4) 0.036(4) 0.035(4) -0.009(3) 0.014(3) -0.001(3)
N42 0.031(4) 0.024(4) 0.037(4) 0.000(3) 0.008(3) -0.005(3)
Zn2 0.0275(6) 0.0379(6) 0.0363(5) 0.0006(5) 0.0073(4) 0.0007(5)
O2 0.025(5) 0.035(5) 0.078(6) 0.000 0.010(4) 0.000
C51 0.046(6) 0.029(5) 0.056(6) -0.001(5) 0.018(5) 0.006(4)
C52 0.061(7) 0.037(6) 0.057(6) -0.008(5) 0.026(5) 0.006(5)
C53 0.039(6) 0.056(6) 0.041(5) -0.003(5) 0.013(4) -0.005(5)
C61 0.048(6) 0.049(6) 0.028(5) 0.003(4) 0.003(4) 0.000(5)
C62 0.057(7) 0.067(7) 0.032(5) -0.001(5) 0.021(5) -0.001(5)
C63 0.030(6) 0.078(7) 0.038(5) -0.004(5) 0.018(4) 0.003(5)
C71 0.032(5) 0.035(5) 0.038(5) -0.006(4) 0.010(4) 0.002(4)
C72 0.049(7) 0.033(5) 0.055(6) 0.001(5) 0.019(5) 0.001(5)
C73 0.040(6) 0.042(6) 0.042(5) 0.005(5) 0.009(4) 0.015(5)
C81 0.056(7) 0.030(5) 0.034(5) -0.009(4) -0.008(5) -0.002(4)
C82 0.064(8) 0.074(8) 0.039(5) 0.002(5) 0.014(5) 0.013(6)
C83 0.041(6) 0.052(6) 0.042(5) -0.001(5) 0.018(5) 0.007(5)
C121 0.026(5) 0.037(5) 0.052(5) 0.003(4) 0.000(4) 0.000(4)
C122 0.018(5) 0.045(6) 0.042(5) -0.001(4) 0.003(4) 0.001(4)
C123 0.026(5) 0.027(5) 0.060(6) -0.006(4) 0.006(4) -0.001(4)
C124 0.019(7) 0.070(10) 0.038(7) 0.000 0.007(6) 0.000
C125 0.029(7) 0.034(7) 0.039(7) 0.000 0.001(6) 0.000
C126 0.020(5) 0.037(5) 0.041(5) 0.000(4) 0.005(4) -0.004(4)
C127 0.014(5) 0.043(5) 0.034(4) -0.002(4) 0.006(4) 0.000(4)
C128 0.021(5) 0.047(6) 0.038(5) 0.007(4) 0.012(4) -0.001(4)
C129 0.026(7) 0.064(9) 0.037(7) 0.000 0.012(6) 0.000
C130 0.025(7) 0.039(7) 0.032(6) 0.000 0.007(5) 0.000
N51 0.033(5) 0.033(4) 0.043(4) -0.007(4) 0.009(4) -0.004(3)
N52 0.030(4) 0.026(4) 0.048(4) -0.002(3) 0.010(4) 0.000(3)
N61 0.029(5) 0.050(5) 0.034(4) -0.001(3) 0.005(3) 0.000(4)
N62 0.033(5) 0.034(4) 0.041(4) -0.007(3) 0.003(4) 0.000(3)
N71 0.037(5) 0.030(4) 0.034(4) 0.002(3) 0.002(3) 0.005(3)
N72 0.031(4) 0.034(4) 0.033(4) 0.000(3) 0.001(3) -0.006(3)
N81 0.038(5) 0.027(4) 0.043(4) 0.002(3) 0.009(4) 0.000(3)
N82 0.036(5) 0.032(4) 0.027(4) -0.005(3) 0.008(3) 0.004(3)
Cl1 0.0346(14) 0.0433(14) 0.0386(12) 0.0093(11) 0.0101(10) 0.0047(10)
O11 0.033(4) 0.074(5) 0.093(5) -0.003(4) 0.001(4) 0.002(4)
O12 0.069(5) 0.052(4) 0.064(4) -0.011(3) 0.039(4) -0.001(3)
O13 0.075(6) 0.146(7) 0.059(4) 0.059(5) 0.032(4) 0.050(5)
O14 0.082(6) 0.050(4) 0.081(5) -0.019(4) 0.026(4) -0.014(4)
Cl2A 0.0333(15) 0.0384(16) 0.0362(11) -0.0031(11) 0.0095(10) -0.0048(11)
Cl2B 0.0333(15) 0.0384(16) 0.0362(11) -0.0031(11) 0.0095(10) -0.0048(11)
Cl3A 0.0401(19) 0.065(3) 0.063(4) -0.024(2) 0.016(2) -0.0166(18)
Cl3B 0.0401(19) 0.065(3) 0.063(4) -0.024(2) 0.016(2) -0.0166(18)
N91 0.061(7) 0.086(7) 0.078(6) 0.014(5) -0.013(5) -0.016(6)
C91 0.049(7) 0.039(6) 0.051(6) 0.015(5) 0.010(5) 0.001(5)
C92 0.067(8) 0.054(7) 0.088(8) 0.002(6) -0.019(6) -0.015(6)
N92 0.135(16) 0.066(10) 0.062(9) 0.000 0.028(10) 0.000
C93 0.083(15) 0.057(11) 0.050(10) 0.000 0.016(10) 0.000
C94 0.082(13) 0.039(9) 0.102(12) 0.000 0.010(11) 0.000

loop_
_atom_type_symbol
_atom_type_description
_atom_type_scat_dispersion_real
_atom_type_scat_dispersion_imag
_atom_type_scat_source
C C 0.0033 0.0016 'International Tables Vol C Tables 4.2.6.8 and 6.1.1.4'
H H 0.0000 0.0000 'International Tables Vol C Tables 4.2.6.8 and 6.1.1.4'
N N 0.0061 0.0033 'International Tables Vol C Tables 4.2.6.8 and 6.1.1.4'
O O 0.0106 0.0060 'International Tables Vol C Tables 4.2.6.8 and 6.1.1.4'
Cl Cl 0.1484 0.1585 'International Tables Vol C Tables 4.2.6.8 and 6.1.1.4'
Zn Zn 0.2839 1.4301 'International Tables Vol C Tables 4.2.6.8 and 6.1.1.4'

loop_
_geom_angle_atom_site_label_1
_geom_angle_atom_site_label_2
_geom_angle_atom_site_label_3
_geom_angle
_geom_angle_site_symmetry_1
_geom_angle_site_symmetry_3
O1 Zn1 O1 17.6(7) 3_666 .
O1 Zn1 N11 136.8(7) 3_666 .
O1 Zn1 N11 128.4(6) . .
O1 Zn1 N31 125.9(6) 3_666 3_666
O1 Zn1 N31 134.5(7) . 3_666
N11 Zn1 N31 96.3(2) . 3_666
O1 Zn1 N41 100.2(5) 3_666 3_666
O1 Zn1 N41 85.3(5) . 3_666
N11 Zn1 N41 90.5(2) . 3_666
N31 Zn1 N41 86.2(2) 3_666 3_666
O1 Zn1 N21 84.3(5) 3_666 .
O1 Zn1 N21 99.2(5) . .
N11 Zn1 N21 86.3(2) . .
N31 Zn1 N21 91.0(2) 3_666 .
N41 Zn1 N21 175.5(2) 3_666 .
O1 O1 Zn1 81.3(15) 3_666 3_666
O1 O1 Zn1 81.1(15) 3_666 .
Zn1 O1 Zn1 162.4(7) 3_666 .
N12 C11 C12 107.3(8) . .
N12 C11 H11 126.3 . .
C12 C11 H11 126.3 . .
C11 C12 C13 104.9(8) . .
C11 C12 H12 127.5 . .
C13 C12 H12 127.5 . .
N11 C13 C12 112.1(8) . .
N11 C13 H13 123.9 . .
C12 C13 H13 123.9 . .
N22 C21 C22 106.7(8) . .
N22 C21 H21 126.6 . .
C22 C21 H21 126.6 . .
C21 C22 C23 107.6(8) . .
C21 C22 H22 126.2 . .
C23 C22 H22 126.2 . .
N21 C23 C22 109.5(8) . .
N21 C23 H23 125.3 . .
C22 C23 H23 125.3 . .
N32 C31 C32 107.2(8) . .
N32 C31 H31 126.4 . .
C32 C31 H31 126.4 . .
C31 C32 C33 105.2(8) . .
C31 C32 H32 127.4 . .
C33 C32 H32 127.4 . .
N31 C33 C32 111.0(8) . .
N31 C33 H33 124.5 . .
C32 C33 H33 124.5 . .
N42 C41 C42 107.4(7) . .
N42 C41 H41 126.3 . .
C42 C41 H41 126.3 . .
C41 C42 C43 106.5(8) . .
C41 C42 H42 126.8 . .
C43 C42 H42 126.8 . .
N41 C43 C42 110.6(8) . .
N41 C43 H43 124.7 . .
C42 C43 H43 124.7 . .
N22 C111 N12 109.1(6) . .
N22 C111 C112 112.4(6) . .
N12 C111 C112 111.4(7) . .
N22 C111 H111 107.9 . .
N12 C111 H111 107.9 . .
C112 C111 H111 107.9 . .
C117 C112 C113 118.9(8) . .
C117 C112 C111 121.4(7) . .
C113 C112 C111 119.7(7) . .
C114 C113 C112 119.4(8) . .
C114 C113 H113 120.3 . .
C112 C113 H113 120.3 . .
C115 C114 C113 121.2(8) . .
C115 C114 H114 119.4 . .
C113 C114 H114 119.4 . .
C114 C115 C116 119.2(9) . .
C114 C115 H115 120.4 . .
C116 C115 H115 120.4 . .
C117 C116 C115 119.9(8) . .
C117 C116 C118 121.6(7) . .
C115 C116 C118 118.5(7) . .
C116 C117 C112 121.4(8) . .
C116 C117 H117 119.3 . .
C112 C117 H117 119.3 . .
N32 C118 N42 110.3(6) . .
N32 C118 C116 112.2(6) . .
N42 C118 C116 111.9(6) . .
N32 C118 H118 107.4 . .
N42 C118 H118 107.4 . .
C116 C118 H118 107.4 . .
C13 N11 N12 104.4(6) . .
C13 N11 Zn1 129.0(6) . .
N12 N11 Zn1 123.5(5) . .
C11 N12 N11 111.1(7) . .
C11 N12 C111 128.4(7) . .
N11 N12 C111 120.5(6) . .
C23 N21 N22 105.2(7) . .
C23 N21 Zn1 132.7(6) . .
N22 N21 Zn1 121.9(5) . .
C21 N22 N21 111.0(7) . .
C21 N22 C111 128.5(7) . .
N21 N22 C111 119.6(6) . .
C33 N31 N32 106.0(7) . .
C33 N31 Zn1 126.3(6) . 3_666
N32 N31 Zn1 122.8(5) . 3_666
C31 N32 N31 110.5(7) . .
C31 N32 C118 129.2(7) . .
N31 N32 C118 120.3(6) . .
C43 N41 N42 104.9(6) . .
C43 N41 Zn1 131.1(5) . 3_666
N42 N41 Zn1 123.3(5) . 3_666
C41 N42 N41 110.7(6) . .
C41 N42 C118 130.8(7) . .
N41 N42 C118 118.5(6) . .
O2 Zn2 N51 130.2(3) . .
O2 Zn2 N71 135.7(3) . .
N51 Zn2 N71 93.3(2) . .
O2 Zn2 N61 97.4(3) . .
N51 Zn2 N61 86.9(3) . .
N71 Zn2 N61 92.1(2) . .
O2 Zn2 N81 87.7(3) . .
N51 Zn2 N81 90.3(2) . .
N71 Zn2 N81 83.8(2) . .
N61 Zn2 N81 174.9(2) . .
Zn2 O2 Zn2 167.2(5) 4_565 .
C52 C51 N52 106.4(8) . .
C52 C51 H51 126.8 . .
N52 C51 H51 126.8 . .
C51 C52 C53 106.5(8) . .
C51 C52 H52 126.7 . .
C53 C52 H52 126.7 . .
N51 C53 C52 111.8(8) . .
N51 C53 H53 124.1 . .
C52 C53 H53 124.1 . .
N62 C61 C62 107.4(8) . .
N62 C61 H61 126.3 . .
C62 C61 H61 126.3 . .
C61 C62 C63 106.4(7) . .
C61 C62 H62 126.8 . .
C63 C62 H62 126.8 . .
N61 C63 C62 109.3(8) . .
N61 C63 H63 125.3 . .
C62 C63 H63 125.3 . .
N72 C71 C72 108.0(8) . .
N72 C71 H71 126.0 . .
C72 C71 H71 126.0 . .
C71 C72 C73 104.7(8) . .
C71 C72 H72 127.7 . .
C73 C72 H72 127.7 . .
N71 C73 C72 112.4(8) . .
N71 C73 H73 123.8 . .
C72 C73 H73 123.8 . .
N82 C81 C82 105.4(8) . .
N82 C81 H81 127.3 . .
C82 C81 H81 127.3 . .
C81 C82 C83 106.0(8) . .
C81 C82 H82 127.0 . .
C83 C82 H82 127.0 . .
N81 C83 C82 111.2(8) . .
N81 C83 H83 124.4 . .
C82 C83 H83 124.4 . .
N62 C121 N52 110.5(6) . .
N62 C121 C122 112.2(7) . .
N52 C121 C122 110.7(6) . .
N62 C121 H121 107.8 . .
N52 C121 H121 107.8 . .
C122 C121 H121 107.8 . .
C123 C122 C125 119.9(8) . .
C123 C122 C121 121.4(7) . .
C125 C122 C121 118.7(7) . .
C122 C123 C124 120.2(8) . .
C122 C123 H123 119.9 . .
C124 C123 H123 119.9 . .
C123 C124 C123 119.5(11) . 4_565
C123 C124 H124 120.2 . .
C123 C124 H124 120.2 4_565 .
C122 C125 C122 120.2(10) . 4_565
C122 C125 H125 119.9 . .
C122 C125 H125 119.9 4_565 .
N72 C126 N82 110.3(6) . .
N72 C126 C127 111.2(6) . .
N82 C126 C127 110.7(6) . .
N72 C126 H126 108.2 . .
N82 C126 H126 108.2 . .
C127 C126 H126 108.2 . .
C128 C127 C130 119.9(8) . .
C128 C127 C126 120.1(7) . .
C130 C127 C126 120.0(6) . .
C129 C128 C127 119.6(8) . .
C129 C128 H128 120.2 . .
C127 C128 H128 120.2 . .
C128 C129 C128 121.2(11) 4_565 .
C128 C129 H129 119.4 4_565 .
C128 C129 H129 119.4 . .
C127 C130 C127 119.6(10) 4_565 .
C127 C130 H130 120.2 4_565 .
C127 C130 H130 120.2 . .
C53 N51 N52 104.4(7) . .
C53 N51 Zn2 131.1(6) . .
N52 N51 Zn2 121.8(5) . .
N51 N52 C51 110.8(7) . .
N51 N52 C121 119.3(6) . .
C51 N52 C121 129.7(7) . .
C63 N61 N62 106.0(6) . .
C63 N61 Zn2 132.0(6) . .
N62 N61 Zn2 122.0(5) . .
C61 N62 N61 110.8(7) . .
C61 N62 C121 128.8(7) . .
N61 N62 C121 119.9(6) . .
C73 N71 N72 104.1(6) . .
C73 N71 Zn2 131.6(6) . .
N72 N71 Zn2 123.2(5) . .
C71 N72 N71 110.9(6) . .
C71 N72 C126 129.5(7) . .
N71 N72 C126 119.5(6) . .
N82 N81 C83 103.3(6) . .
N82 N81 Zn2 123.3(5) . .
C83 N81 Zn2 133.2(6) . .
C81 N82 N81 114.1(7) . .
C81 N82 C126 127.5(7) . .
N81 N82 C126 118.4(6) . .
O13 Cl1 O11 111.7(4) . .
O13 Cl1 O12 109.1(4) . .
O11 Cl1 O12 109.9(4) . .
O13 Cl1 O14 108.8(5) . .
O11 Cl1 O14 108.0(4) . .
O12 Cl1 O14 109.3(4) . .
O23A Cl2A O22A 105.8(14) . .
O23A Cl2A O21A 110.5(13) . .
O22A Cl2A O21A 116.5(14) . .
O23A Cl2A O24A 108.7(13) . .
O22A Cl2A O24A 107.3(13) . .
O21A Cl2A O24A 107.9(14) . .
O23B Cl2B O24B 113.8(12) . .
O23B Cl2B O21B 114.0(12) . .
O24B Cl2B O21B 107.0(12) . .
O23B Cl2B O22B 108.5(12) . .
O24B Cl2B O22B 104.2(12) . .
O21B Cl2B O22B 108.9(11) . .
O31A Cl3A O33A 116.0(13) . .
O31A Cl3A O34A 108.2(12) . .
O33A Cl3A O34A 106.7(13) . .
O31A Cl3A O32A 110.1(13) . .
O33A Cl3A O32A 104.6(12) . .
O34A Cl3A O32A 111.2(13) . .
O31B Cl3B O33B 114.0(13) . .
O31B Cl3B O32B 111.6(13) . .
O33B Cl3B O32B 105.4(13) . .
O31B Cl3B O34B 109.1(12) . .
O33B Cl3B O34B 116.4(13) . .
O32B Cl3B O34B 99.3(12) . .
N91 C91 C92 179.0(12) . .
C91 C92 H92A 109.5 . .
C91 C92 H92B 109.5 . .
H92A C92 H92B 109.5 . .
C91 C92 H92C 109.5 . .
H92A C92 H92C 109.5 . .
H92B C92 H92C 109.5 . .
N92 C93 C94 180(2) . .
C93 C94 H94A 109.5 . .
C93 C94 H94B 109.5 . .
H94A C94 H94B 109.5 . .
C93 C94 H94C 109.5 . .
H94A C94 H94C 109.5 . .
H94B C94 H94C 109.5 . .

loop_
_geom_bond_atom_site_label_1
_geom_bond_atom_site_label_2
_geom_bond_distance
_geom_bond_site_symmetry_2
Zn1 O1 1.938(8) 3_666
Zn1 O1 1.939(8) .
Zn1 N11 2.077(6) .
Zn1 N31 2.102(7) 3_666
Zn1 N41 2.167(7) 3_666
Zn1 N21 2.209(7) .
O1 O1 0.59(2) 3_666
O1 Zn1 1.938(8) 3_666
C11 N12 1.354(9) .
C11 C12 1.363(11) .
C11 H11 0.9500 .
C12 C13 1.384(11) .
C12 H12 0.9500 .
C13 N11 1.327(9) .
C13 H13 0.9500 .
C21 N22 1.343(10) .
C21 C22 1.346(12) .
C21 H21 0.9500 .
C22 C23 1.375(12) .
C22 H22 0.9500 .
C23 N21 1.342(9) .
C23 H23 0.9500 .
C31 N32 1.341(9) .
C31 C32 1.371(11) .
C31 H31 0.9500 .
C32 C33 1.374(11) .
C32 H32 0.9500 .
C33 N31 1.320(10) .
C33 H33 0.9500 .
C41 N42 1.334(9) .
C41 C42 1.348(11) .
C41 H41 0.9500 .
C42 C43 1.369(11) .
C42 H42 0.9500 .
C43 N41 1.330(9) .
C43 H43 0.9500 .
C111 N22 1.457(9) .
C111 N12 1.460(10) .
C111 C112 1.492(11) .
C111 H111 1.0000 .
C112 C117 1.381(10) .
C112 C113 1.395(11) .
C113 C114 1.393(12) .
C113 H113 0.9500 .
C114 C115 1.377(11) .
C114 H114 0.9500 .
C115 C116 1.388(11) .
C115 H115 0.9500 .
C116 C117 1.379(10) .
C116 C118 1.521(10) .
C117 H117 0.9500 .
C118 N32 1.435(9) .
C118 N42 1.474(9) .
C118 H118 1.0000 .
N11 N12 1.359(8) .
N21 N22 1.362(8) .
N31 N32 1.346(8) .
N31 Zn1 2.102(6) 3_666
N41 N42 1.364(8) .
N41 Zn1 2.167(6) 3_666
Zn2 O2 1.9737(13) .
Zn2 N51 2.104(7) .
Zn2 N71 2.115(7) .
Zn2 N61 2.130(6) .
Zn2 N81 2.188(6) .
O2 Zn2 1.9736(13) 4_565
C51 C52 1.348(11) .
C51 N52 1.368(10) .
C51 H51 0.9500 .
C52 C53 1.367(12) .
C52 H52 0.9500 .
C53 N51 1.330(10) .
C53 H53 0.9500 .
C61 N62 1.334(9) .
C61 C62 1.374(11) .
C61 H61 0.9500 .
C62 C63 1.382(11) .
C62 H62 0.9500 .
C63 N61 1.349(9) .
C63 H63 0.9500 .
C71 N72 1.338(10) .
C71 C72 1.360(11) .
C71 H71 0.9500 .
C72 C73 1.374(11) .
C72 H72 0.9500 .
C73 N71 1.328(9) .
C73 H73 0.9500 .
C81 N82 1.343(9) .
C81 C82 1.374(12) .
C81 H81 0.9500 .
C82 C83 1.387(12) .
C82 H82 0.9500 .
C83 N81 1.350(9) .
C83 H83 0.9500 .
C121 N62 1.437(10) .
C121 N52 1.447(9) .
C121 C122 1.515(11) .
C121 H121 1.0000 .
C122 C123 1.364(10) .
C122 C125 1.382(9) .
C123 C124 1.387(9) .
C123 H123 0.9500 .
C124 C123 1.387(9) 4_565
C124 H124 0.9500 .
C125 C122 1.382(9) 4_565
C125 H125 0.9500 .
C126 N72 1.436(9) .
C126 N82 1.471(9) .
C126 C127 1.518(10) .
C126 H126 1.0000 .
C127 C128 1.394(10) .
C127 C130 1.399(9) .
C128 C129 1.381(9) .
C128 H128 0.9500 .
C129 C128 1.381(9) 4_565
C129 H129 0.9500 .
C130 C127 1.399(9) 4_565
C130 H130 0.9500 .
N51 N52 1.359(8) .
N61 N62 1.360(9) .
N71 N72 1.363(8) .
N81 N82 1.344(8) .
Cl1 O13 1.386(6) .
Cl1 O11 1.421(6) .
Cl1 O12 1.427(5) .
Cl1 O14 1.430(6) .
Cl2A O23A 1.413(15) .
Cl2A O22A 1.418(14) .
Cl2A O21A 1.427(14) .
Cl2A O24A 1.434(15) .
Cl2B O23B 1.402(13) .
Cl2B O24B 1.417(15) .
Cl2B O21B 1.438(13) .
Cl2B O22B 1.442(13) .
Cl3A O31A 1.410(14) .
Cl3A O33A 1.417(13) .
Cl3A O34A 1.426(14) .
Cl3A O32A 1.450(13) .
Cl3B O31B 1.411(13) .
Cl3B O33B 1.419(12) .
Cl3B O32B 1.447(13) .
Cl3B O34B 1.454(14) .
N91 C91 1.117(11) .
C91 C92 1.435(13) .
C92 H92A 0.9800 .
C92 H92B 0.9800 .
C92 H92C 0.9800 .
N92 C93 1.102(19) .
C93 C94 1.42(2) .
C94 H94A 0.9800 .
C94 H94B 0.9800 .
C94 H94C 0.9800 .

loop_
_geom_torsion_atom_site_label_1
_geom_torsion_atom_site_label_2
_geom_torsion_atom_site_label_3
_geom_torsion_atom_site_label_4
_geom_torsion
_geom_torsion_site_symmetry_1
_geom_torsion_site_symmetry_4
N12 C11 C12 C13 -1.8(10) . .
C11 C12 C13 N11 0.8(11) . .
N22 C21 C22 C23 -1.5(11) . .
C21 C22 C23 N21 0.8(11) . .
N32 C31 C32 C33 -1.2(9) . .
C31 C32 C33 N31 0.9(10) . .
N42 C41 C42 C43 -0.1(9) . .
C41 C42 C43 N41 0.2(10) . .
N22 C111 C112 C117 23.5(10) . .
N12 C111 C112 C117 146.3(7) . .
N22 C111 C112 C113 -156.4(7) . .
N12 C111 C112 C113 -33.6(10) . .
C117 C112 C113 C114 1.1(12) . .
C111 C112 C113 C114 -178.9(8) . .
C112 C113 C114 C115 -2.9(15) . .
C113 C114 C115 C116 2.2(14) . .
C114 C115 C116 C117 0.2(13) . .
C114 C115 C116 C118 179.5(8) . .
C115 C116 C117 C112 -2.0(12) . .
C118 C116 C117 C112 178.8(7) . .
C113 C112 C117 C116 1.3(12) . .
C111 C112 C117 C116 -178.7(7) . .
C117 C116 C118 N32 -147.8(7) . .
C115 C116 C118 N32 32.9(10) . .
C117 C116 C118 N42 -23.2(10) . .
C115 C116 C118 N42 157.6(7) . .
C12 C13 N11 N12 0.5(9) . .
C12 C13 N11 Zn1 -159.8(6) . .
O1 Zn1 N11 C13 -144.3(9) 3_666 .
O1 Zn1 N11 C13 -123.1(9) . .
N31 Zn1 N11 C13 47.5(7) 3_666 .
N41 Zn1 N11 C13 -38.7(7) 3_666 .
N21 Zn1 N11 C13 138.1(7) . .
O1 Zn1 N11 N12 58.8(9) 3_666 .
O1 Zn1 N11 N12 79.9(9) . .
N31 Zn1 N11 N12 -109.4(6) 3_666 .
N41 Zn1 N11 N12 164.4(6) 3_666 .
N21 Zn1 N11 N12 -18.9(6) . .
C12 C11 N12 N11 2.3(10) . .
C12 C11 N12 C111 -176.3(8) . .
C13 N11 N12 C11 -1.7(9) . .
Zn1 N11 N12 C11 160.0(5) . .
C13 N11 N12 C111 177.0(7) . .
Zn1 N11 N12 C111 -21.3(10) . .
N22 C111 N12 C11 -112.4(9) . .
C112 C111 N12 C11 122.9(8) . .
N22 C111 N12 N11 69.1(9) . .
C112 C111 N12 N11 -55.6(9) . .
C22 C23 N21 N22 0.2(9) . .
C22 C23 N21 Zn1 174.6(6) . .
O1 Zn1 N21 C23 71.3(9) 3_666 .
O1 Zn1 N21 C23 80.8(9) . .
N11 Zn1 N21 C23 -150.9(8) . .
N31 Zn1 N21 C23 -54.7(8) 3_666 .
O1 Zn1 N21 N22 -115.1(8) 3_666 .
O1 Zn1 N21 N22 -105.6(8) . .
N11 Zn1 N21 N22 22.7(5) . .
N31 Zn1 N21 N22 118.9(5) 3_666 .
C22 C21 N22 N21 1.7(10) . .
C22 C21 N22 C111 170.6(8) . .
C23 N21 N22 C21 -1.2(9) . .
Zn1 N21 N22 C21 -176.4(5) . .
C23 N21 N22 C111 -171.2(7) . .
Zn1 N21 N22 C111 13.6(9) . .
N12 C111 N22 C21 129.0(9) . .
C112 C111 N22 C21 -106.9(9) . .
N12 C111 N22 N21 -62.9(9) . .
C112 C111 N22 N21 61.2(9) . .
C32 C33 N31 N32 -0.3(9) . .
C32 C33 N31 Zn1 155.4(6) . 3_666
C32 C31 N32 N31 1.1(9) . .
C32 C31 N32 C118 -179.6(7) . .
C33 N31 N32 C31 -0.5(8) . .
Zn1 N31 N32 C31 -157.2(5) 3_666 .
C33 N31 N32 C118 -179.9(6) . .
Zn1 N31 N32 C118 23.4(9) 3_666 .
N42 C118 N32 C31 110.8(8) . .
C116 C118 N32 C31 -123.7(8) . .
N42 C118 N32 N31 -70.0(8) . .
C116 C118 N32 N31 55.5(9) . .
C42 C43 N41 N42 -0.2(9) . .
C42 C43 N41 Zn1 -170.4(5) . 3_666
C42 C41 N42 N41 0.0(9) . .
C42 C41 N42 C118 -179.8(7) . .
C43 N41 N42 C41 0.1(8) . .
Zn1 N41 N42 C41 171.3(5) 3_666 .
C43 N41 N42 C118 179.9(6) . .
Zn1 N41 N42 C118 -8.9(9) 3_666 .
N32 C118 N42 C41 -120.2(8) . .
C116 C118 N42 C41 114.1(9) . .
N32 C118 N42 N41 60.1(8) . .
C116 C118 N42 N41 -65.6(8) . .
N51 Zn2 O2 Zn2 -113.8(19) . 4_565
N52 C51 C52 C53 1.6(10) . .
C51 C52 C53 N51 -0.6(10) . .
N62 C61 C62 C63 0.9(10) . .
C61 C62 C63 N61 -0.9(11) . .
N72 C71 C72 C73 -0.4(9) . .
C71 C72 C73 N71 -0.2(10) . .
N82 C81 C82 C83 -1.0(10) . .
C81 C82 C83 N81 1.3(11) . .
N62 C121 C122 C123 -147.2(7) . .
N52 C121 C122 C123 -23.3(11) . .
N62 C121 C122 C125 30.5(11) . .
N52 C121 C122 C125 154.5(8) . .
C125 C122 C123 C124 1.3(13) . .
C121 C122 C123 C124 179.0(8) . .
C122 C123 C124 C123 -2.2(16) . 4_565
C123 C122 C125 C122 -0.3(16) . 4_565
C121 C122 C125 C122 -178.0(6) . 4_565
N72 C126 C127 C128 -23.7(10) . .
N82 C126 C127 C128 -146.7(7) . .
N72 C126 C127 C130 157.5(8) . .
N82 C126 C127 C130 34.5(10) . .
C130 C127 C128 C129 -2.6(12) . .
C126 C127 C128 C129 178.5(8) . .
C127 C128 C129 C128 1.7(16) . 4_565
C128 C127 C130 C127 3.5(15) . 4_565
C126 C127 C130 C127 -177.6(6) . 4_565
C52 C53 N51 N52 -0.6(9) . .
C52 C53 N51 Zn2 -161.4(6) . .
O2 Zn2 N51 C53 -125.6(7) . .
N71 Zn2 N51 C53 45.4(7) . .
N61 Zn2 N51 C53 137.3(7) . .
N81 Zn2 N51 C53 -38.4(7) . .
O2 Zn2 N51 N52 76.4(7) . .
N71 Zn2 N51 N52 -112.6(6) . .
N61 Zn2 N51 N52 -20.7(6) . .
N81 Zn2 N51 N52 163.7(6) . .
C53 N51 N52 C51 1.6(8) . .
Zn2 N51 N52 C51 164.6(5) . .
C53 N51 N52 C121 176.5(7) . .
Zn2 N51 N52 C121 -20.5(9) . .
C52 C51 N52 N51 -2.0(9) . .
C52 C51 N52 C121 -176.2(7) . .
N62 C121 N52 N51 69.0(8) . .
C122 C121 N52 N51 -55.9(9) . .
N62 C121 N52 C51 -117.2(8) . .
C122 C121 N52 C51 117.9(9) . .
C62 C63 N61 N62 0.6(10) . .
C62 C63 N61 Zn2 179.5(6) . .
O2 Zn2 N61 C63 77.9(8) . .
N51 Zn2 N61 C63 -151.9(8) . .
N71 Zn2 N61 C63 -58.7(8) . .
O2 Zn2 N61 N62 -103.3(6) . .
N51 Zn2 N61 N62 26.8(6) . .
N71 Zn2 N61 N62 120.0(6) . .
C62 C61 N62 N61 -0.6(10) . .
C62 C61 N62 C121 171.0(8) . .
C63 N61 N62 C61 0.0(9) . .
Zn2 N61 N62 C61 -179.1(5) . .
C63 N61 N62 C121 -172.5(7) . .
Zn2 N61 N62 C121 8.5(9) . .
N52 C121 N62 C61 127.7(8) . .
C122 C121 N62 C61 -108.3(9) . .
N52 C121 N62 N61 -61.4(9) . .
C122 C121 N62 N61 62.6(9) . .
C72 C73 N71 N72 0.6(9) . .
C72 C73 N71 Zn2 -167.0(6) . .
O2 Zn2 N71 C73 -140.4(7) . .
N51 Zn2 N71 C73 49.4(7) . .
N61 Zn2 N71 C73 -37.6(7) . .
N81 Zn2 N71 C73 139.4(7) . .
O2 Zn2 N71 N72 53.9(7) . .
N51 Zn2 N71 N72 -116.2(6) . .
N61 Zn2 N71 N72 156.8(6) . .
N81 Zn2 N71 N72 -26.2(6) . .
C72 C71 N72 N71 0.8(9) . .
C72 C71 N72 C126 -175.5(7) . .
C73 N71 N72 C71 -0.9(8) . .
Zn2 N71 N72 C71 168.1(5) . .
C73 N71 N72 C126 175.8(6) . .
Zn2 N71 N72 C126 -15.2(9) . .
N82 C126 N72 C71 -116.5(8) . .
C127 C126 N72 C71 120.3(8) . .
N82 C126 N72 N71 67.5(8) . .
C127 C126 N72 N71 -55.7(9) . .
C82 C83 N81 N82 -1.0(9) . .
C82 C83 N81 Zn2 174.5(6) . .
O2 Zn2 N81 N82 -105.3(6) . .
N51 Zn2 N81 N82 124.4(6) . .
N71 Zn2 N81 N82 31.2(6) . .
O2 Zn2 N81 C83 79.9(7) . .
N51 Zn2 N81 C83 -50.3(7) . .
N71 Zn2 N81 C83 -143.6(7) . .
C82 C81 N82 N81 0.5(9) . .
C82 C81 N82 C126 179.3(7) . .
C83 N81 N82 C81 0.3(8) . .
Zn2 N81 N82 C81 -175.8(5) . .
C83 N81 N82 C126 -178.7(6) . .
Zn2 N81 N82 C126 5.3(9) . .
N72 C126 N82 C81 120.5(8) . .
C127 C126 N82 C81 -116.0(8) . .
N72 C126 N82 N81 -60.7(8) . .
C127 C126 N82 N81 62.8(8) . .
